data_2228726
loop_
_publ_author_name
'Guo, Huan-Mei'
'Wang, Liang'
'Wang, Nan'
'Zhang, Jiang-Feng'
'Meng, Qing-Guo'

_publ_section_title
;
 (3<i>R</i>,6<i>R</i>,12<i>R</i>,20<i>S</i>,24<i>S</i>)-3,6,12-Triacetyl-20,24-epoxydammarane-3,6,12,25-tetraol
;
_journal_coeditor_code HB5749
_journal_issue 1
_journal_name_full 'Acta Crystallographica Section E'
_journal_page_first o59
_journal_paper_doi 10.1107/S1600536810050749
_journal_volume 67
_journal_year 2011
_chemical_formula_iupac 'C36 H58 O8'
_chemical_formula_moiety 'C36 H58 O8'
_chemical_formula_sum 'C36 H58 O8'
_chemical_formula_weight 618.82
_chemical_name_systematic
;
(3<i>R</i>,6<i>R</i>,12<i>R</i>,20<i>S</i>,24<i>S</i>)-
3,6,12-Triacetyl-20,24-epoxydammarane-3,6,12,25-tetraol
;
_space_group_IT_number 19
_symmetry_cell_setting orthorhombic
_symmetry_space_group_name_Hall 'P 2ac 2ab'
_symmetry_space_group_name_H-M 'P 21 21 21'
_atom_sites_solution_hydrogens geom
_atom_sites_solution_primary direct
_atom_sites_solution_secondary difmap
_audit_creation_method SHELXL-97
_cell_angle_alpha 90.00
_cell_angle_beta 90.00
_cell_angle_gamma 90.00
_cell_formula_units_Z 4
_cell_length_a 7.6936(11)
_cell_length_b 16.151(2)
_cell_length_c 28.439(4)
_cell_measurement_reflns_used 3209
_cell_measurement_temperature 298(2)
_cell_measurement_theta_max 20.48
_cell_measurement_theta_min 2.49
_cell_volume 3533.8(8)
_computing_cell_refinement 'SAINT (Bruker, 1997)'
_computing_data_collection 'SMART (Bruker, 1997)'
_computing_data_reduction 'SAINT (Bruker, 1997)'
_computing_molecular_graphics 'SHELXTL (Sheldrick, 2008)'
_computing_publication_material 'SHELXTL (Sheldrick, 2008)'
_computing_structure_refinement 'SHELXL97 (Sheldrick, 2008)'
_computing_structure_solution 'SHELXS97 (Sheldrick, 2008)'
_diffrn_ambient_temperature 298(2)
_diffrn_measured_fraction_theta_full 0.999
_diffrn_measured_fraction_theta_max 0.999
_diffrn_measurement_device_type 'Bruker SMART CCD'
_diffrn_measurement_method '\f and \w'
_diffrn_radiation_monochromator graphite
_diffrn_radiation_source 'fine-focus sealed tube'
_diffrn_radiation_type MoK\a
_diffrn_radiation_wavelength 0.71073
_diffrn_reflns_av_R_equivalents 0.0443
_diffrn_reflns_av_sigmaI/netI 0.0367
_diffrn_reflns_limit_h_max 9
_diffrn_reflns_limit_h_min -9
_diffrn_reflns_limit_k_max 16
_diffrn_reflns_limit_k_min -19
_diffrn_reflns_limit_l_max 34
_diffrn_reflns_limit_l_min -25
_diffrn_reflns_number 18696
_diffrn_reflns_theta_full 25.49
_diffrn_reflns_theta_max 25.49
_diffrn_reflns_theta_min 1.91
_exptl_absorpt_coefficient_mu 0.080
_exptl_absorpt_correction_type none
_exptl_crystal_colour colourless
_exptl_crystal_density_diffrn 1.163
_exptl_crystal_density_method 'not measured'
_exptl_crystal_description block
_exptl_crystal_F_000 1352
_exptl_crystal_size_max 0.41
_exptl_crystal_size_mid 0.20
_exptl_crystal_size_min 0.10
_refine_diff_density_max 0.197
_refine_diff_density_min -0.145
_refine_ls_abs_structure_details none
_refine_ls_extinction_method none
_refine_ls_goodness_of_fit_ref 1.044
_refine_ls_hydrogen_treatment constr
_refine_ls_matrix_type full
_refine_ls_number_parameters 409
_refine_ls_number_reflns 3738
_refine_ls_number_restraints 0
_refine_ls_restrained_S_all 1.044
_refine_ls_R_factor_all 0.0666
_refine_ls_R_factor_gt 0.0450
_refine_ls_shift/su_max 0.001
_refine_ls_shift/su_mean 0.000
_refine_ls_structure_factor_coef Fsqd
_refine_ls_weighting_details 'calc w=1/[\s^2^(Fo^2^)+(0.0618P)^2^+0.1172P] where P=(Fo^2^+2Fc^2^)/3'
_refine_ls_weighting_scheme calc
_refine_ls_wR_factor_gt 0.1061
_refine_ls_wR_factor_ref 0.1152
_reflns_number_gt 2746
_reflns_number_total 3738
_reflns_threshold_expression I>2\s(I)
_cod_data_source_file hb5749.cif
_cod_data_source_block I
_cod_original_cell_volume 3533.7(9)
_cod_database_code 2228726
_cod_database_fobs_code 2228726

loop_
_symmetry_equiv_pos_as_xyz
'x, y, z'
'-x+1/2, -y, z+1/2'
'-x, y+1/2, -z+1/2'
'x+1/2, -y+1/2, -z'

loop_
_atom_site_type_symbol
_atom_site_label
_atom_site_fract_x
_atom_site_fract_y
_atom_site_fract_z
_atom_site_U_iso_or_equiv
_atom_site_adp_type
_atom_site_calc_flag
_atom_site_refinement_flags
_atom_site_occupancy
_atom_site_disorder_assembly
_atom_site_disorder_group
C C1 1.1476(7) 0.7885(3) 0.68525(15) 0.1027(16) Uani d . 1 . .
H H1A 1.2080 0.8385 0.6771 0.154 Uiso calc R 1 . .
H H1B 1.1758 0.7460 0.6629 0.154 Uiso calc R 1 . .
H H1C 1.1820 0.7711 0.7161 0.154 Uiso calc R 1 . .
C C2 0.8932(7) 0.8297(2) 0.63522(11) 0.0903(14) Uani d . 1 . .
H H2A 0.7714 0.8424 0.6358 0.136 Uiso calc R 1 . .
H H2B 0.9138 0.7849 0.6137 0.136 Uiso calc R 1 . .
H H2C 0.9573 0.8776 0.6253 0.136 Uiso calc R 1 . .
C C3 0.9526(7) 0.8043(2) 0.68452(12) 0.0759(12) Uani d . 1 . .
C C4 0.8559(5) 0.7273(2) 0.69971(11) 0.0632(9) Uani d . 1 . .
H H4 0.8821 0.6828 0.6774 0.076 Uiso calc R 1 . .
C C5 0.6602(6) 0.7335(3) 0.70503(13) 0.0886(13) Uani d . 1 . .
H H5A 0.6023 0.6920 0.6860 0.106 Uiso calc R 1 . .
H H5B 0.6193 0.7878 0.6956 0.106 Uiso calc R 1 . .
C C6 0.6258(5) 0.7188(3) 0.75713(12) 0.0728(11) Uani d . 1 . .
H H6A 0.6216 0.7706 0.7743 0.087 Uiso calc R 1 . .
H H6B 0.5175 0.6892 0.7619 0.087 Uiso calc R 1 . .
C C7 0.7806(5) 0.6667(2) 0.77218(11) 0.0579(9) Uani d . 1 . .
C C8 0.8360(4) 0.6771(2) 0.82373(10) 0.0491(8) Uani d . 1 . .
H H8 0.8490 0.7364 0.8304 0.059 Uiso calc R 1 . .
C C9 1.0135(4) 0.6336(2) 0.83290(12) 0.0604(9) Uani d . 1 . .
H H9A 1.0605 0.6114 0.8039 0.072 Uiso calc R 1 . .
H H9B 1.0966 0.6723 0.8461 0.072 Uiso calc R 1 . .
C C10 0.9758(4) 0.5640(2) 0.86767(11) 0.0535(8) Uani d . 1 . .
H H10A 1.0781 0.5507 0.8861 0.064 Uiso calc R 1 . .
H H10B 0.9368 0.5144 0.8515 0.064 Uiso calc R 1 . .
C C11 0.8317(4) 0.59958(17) 0.89865(10) 0.0427(7) Uani d . 1 . .
C C12 0.9179(4) 0.66713(19) 0.92930(11) 0.0560(8) Uani d . 1 . .
H H12A 1.0206 0.6451 0.9438 0.084 Uiso calc R 1 . .
H H12B 0.8379 0.6847 0.9532 0.084 Uiso calc R 1 . .
H H12C 0.9485 0.7136 0.9099 0.084 Uiso calc R 1 . .
C C13 0.7242(4) 0.53600(17) 0.92850(9) 0.0397(7) Uani d . 1 . .
C C14 0.6515(4) 0.46700(18) 0.89651(10) 0.0498(7) Uani d . 1 . .
H H14A 0.7338 0.4550 0.8721 0.075 Uiso calc R 1 . .
H H14B 0.5441 0.4850 0.8827 0.075 Uiso calc R 1 . .
H H14C 0.6315 0.4180 0.9148 0.075 Uiso calc R 1 . .
C C15 0.8380(4) 0.49472(18) 0.96601(9) 0.0439(7) Uani d . 1 . .
H H15A 0.9187 0.4574 0.9507 0.053 Uiso calc R 1 . .
H H15B 0.9055 0.5370 0.9819 0.053 Uiso calc R 1 . .
C C16 0.5777(4) 0.58613(17) 0.95394(9) 0.0397(6) Uani d . 1 . .
H H16 0.6401 0.6290 0.9716 0.048 Uiso calc R 1 . .
C C17 0.4668(4) 0.63455(19) 0.91841(10) 0.0483(7) Uani d . 1 . .
H H17A 0.4007 0.5956 0.8995 0.058 Uiso calc R 1 . .
H H17B 0.3847 0.6689 0.9354 0.058 Uiso calc R 1 . .
C C18 0.5747(4) 0.68930(17) 0.88586(10) 0.0457(7) Uani d . 1 . .
H H18 0.6304 0.7333 0.9042 0.055 Uiso calc R 1 . .
C C19 0.7118(4) 0.63893(18) 0.86098(9) 0.0409(7) Uani d . 1 . .
H H19 0.6511 0.5931 0.8455 0.049 Uiso calc R 1 . .
C C20 0.3777(4) 0.7956(2) 0.86171(13) 0.0606(9) Uani d . 1 . .
C C21 0.2781(5) 0.8289(2) 0.82093(13) 0.0793(12) Uani d . 1 . .
H H21A 0.1806 0.8603 0.8322 0.119 Uiso calc R 1 . .
H H21B 0.2374 0.7839 0.8019 0.119 Uiso calc R 1 . .
H H21C 0.3521 0.8641 0.8025 0.119 Uiso calc R 1 . .
C C22 0.4723(4) 0.53757(17) 0.99232(9) 0.0427(7) Uani d . 1 . .
C C23 0.3525(4) 0.4714(2) 0.97065(10) 0.0537(8) Uani d . 1 . .
H H23A 0.2590 0.4596 0.9920 0.081 Uiso calc R 1 . .
H H23B 0.4178 0.4218 0.9650 0.081 Uiso calc R 1 . .
H H23C 0.3059 0.4916 0.9415 0.081 Uiso calc R 1 . .
C C24 0.3551(4) 0.5997(2) 1.01821(11) 0.0567(8) Uani d . 1 . .
H H24A 0.4240 0.6474 1.0273 0.068 Uiso calc R 1 . .
H H24B 0.2652 0.6187 0.9969 0.068 Uiso calc R 1 . .
C C25 0.2702(4) 0.5633(2) 1.06176(11) 0.0612(9) Uani d . 1 . .
H H25A 0.1995 0.6051 1.0770 0.073 Uiso calc R 1 . .
H H25B 0.1951 0.5177 1.0528 0.073 Uiso calc R 1 . .
C C26 0.4069(4) 0.53286(19) 1.09541(10) 0.0526(8) Uani d . 1 . .
H H26 0.4727 0.5807 1.1069 0.063 Uiso calc R 1 . .
C C27 0.3014(5) 0.5363(3) 1.17474(12) 0.0698(10) Uani d . 1 . .
C C28 0.2086(7) 0.4860(3) 1.21129(12) 0.1058(16) Uani d . 1 . .
H H28A 0.2609 0.4322 1.2133 0.159 Uiso calc R 1 . .
H H28B 0.0885 0.4804 1.2027 0.159 Uiso calc R 1 . .
H H28C 0.2171 0.5133 1.2412 0.159 Uiso calc R 1 . .
C C29 0.5362(4) 0.46892(18) 1.07605(9) 0.0454(7) Uani d . 1 . .
C C30 0.4519(5) 0.38367(19) 1.07045(11) 0.0591(9) Uani d . 1 . .
H H30A 0.4195 0.3627 1.1008 0.089 Uiso calc R 1 . .
H H30B 0.5330 0.3464 1.0560 0.089 Uiso calc R 1 . .
H H30C 0.3502 0.3884 1.0511 0.089 Uiso calc R 1 . .
C C31 0.6807(5) 0.4635(2) 1.11355(10) 0.0581(9) Uani d . 1 . .
H H31A 0.6294 0.4641 1.1443 0.087 Uiso calc R 1 . .
H H31B 0.7577 0.5099 1.1103 0.087 Uiso calc R 1 . .
H H31C 0.7449 0.4130 1.1094 0.087 Uiso calc R 1 . .
C C32 0.6090(4) 0.50400(16) 1.02858(9) 0.0398(6) Uani d . 1 . .
H H32 0.6786 0.5523 1.0375 0.048 Uiso calc R 1 . .
C C33 0.7351(4) 0.44676(16) 1.00231(9) 0.0407(7) Uani d . 1 . .
H H33 0.6682 0.4034 0.9863 0.049 Uiso calc R 1 . .
C C34 0.9002(5) 0.3292(2) 1.02639(14) 0.0645(9) Uani d . 1 . .
C C35 1.0098(5) 0.2951(2) 1.06456(14) 0.0847(13) Uani d . 1 . .
H H35A 0.9449 0.2543 1.0818 0.127 Uiso calc R 1 . .
H H35B 1.0441 0.3389 1.0854 0.127 Uiso calc R 1 . .
H H35C 1.1114 0.2698 1.0513 0.127 Uiso calc R 1 . .
C C36 0.7616(6) 0.5761(2) 0.75780(12) 0.0797(12) Uani d . 1 . .
H H36A 0.7418 0.5727 0.7245 0.120 Uiso calc R 1 . .
H H36B 0.6650 0.5519 0.7742 0.120 Uiso calc R 1 . .
H H36C 0.8660 0.5466 0.7656 0.120 Uiso calc R 1 . .
O O1 0.9096(7) 0.87108(16) 0.71447(9) 0.1250(15) Uani d . 1 . .
H H1 0.9242 0.8572 0.7419 0.188 Uiso calc R 1 . .
O O2 0.9193(3) 0.70347(14) 0.74538(7) 0.0628(6) Uani d . 1 . .
O O3 0.4598(3) 0.72584(12) 0.85100(7) 0.0506(5) Uani d . 1 . .
O O4 0.3818(5) 0.82663(17) 0.90006(10) 0.1007(10) Uani d . 1 . .
O O5 0.8577(3) 0.40815(12) 1.03405(6) 0.0487(5) Uani d . 1 . .
O O6 0.8527(5) 0.29176(17) 0.99273(14) 0.1268(14) Uani d . 1 . .
O O7 0.3183(3) 0.49444(14) 1.13542(7) 0.0617(6) Uani d . 1 . .
O O8 0.3532(6) 0.60487(19) 1.18027(10) 0.1177(13) Uani d . 1 . .

loop_
_atom_site_aniso_label
_atom_site_aniso_U_11
_atom_site_aniso_U_22
_atom_site_aniso_U_33
_atom_site_aniso_U_12
_atom_site_aniso_U_13
_atom_site_aniso_U_23
C1 0.115(4) 0.121(4) 0.072(3) -0.054(4) -0.001(3) 0.025(3)
C2 0.153(4) 0.071(2) 0.0471(19) -0.024(3) -0.007(3) 0.0122(18)
C3 0.124(4) 0.061(2) 0.043(2) -0.021(2) -0.005(2) 0.0010(16)
C4 0.084(3) 0.064(2) 0.0417(18) -0.008(2) 0.0018(18) 0.0070(16)
C5 0.079(3) 0.128(4) 0.059(2) 0.002(3) -0.005(2) 0.017(2)
C6 0.064(2) 0.108(3) 0.0461(19) -0.002(2) -0.0051(18) 0.0076(19)
C7 0.058(2) 0.069(2) 0.0470(18) -0.0120(18) 0.0071(16) 0.0079(16)
C8 0.0502(18) 0.0514(18) 0.0458(17) -0.0065(16) -0.0007(15) 0.0055(14)
C9 0.0511(19) 0.070(2) 0.060(2) -0.0027(18) 0.0056(16) 0.0103(17)
C10 0.0380(15) 0.066(2) 0.0564(18) 0.0029(15) 0.0056(15) 0.0109(16)
C11 0.0368(15) 0.0464(16) 0.0449(16) -0.0026(14) -0.0012(13) 0.0029(13)
C12 0.0494(18) 0.0583(19) 0.060(2) -0.0145(16) -0.0097(17) 0.0103(15)
C13 0.0372(14) 0.0447(16) 0.0373(15) 0.0017(13) 0.0012(12) -0.0013(12)
C14 0.0547(17) 0.0498(17) 0.0449(16) -0.0022(16) 0.0055(15) -0.0046(14)
C15 0.0401(15) 0.0451(16) 0.0465(17) 0.0040(13) 0.0002(14) 0.0014(13)
C16 0.0401(15) 0.0397(15) 0.0394(15) 0.0027(13) -0.0035(13) -0.0013(12)
C17 0.0445(16) 0.0540(18) 0.0465(17) 0.0083(15) 0.0012(14) 0.0032(14)
C18 0.0453(16) 0.0471(17) 0.0448(16) 0.0043(14) -0.0082(14) 0.0046(13)
C19 0.0396(15) 0.0438(16) 0.0393(15) -0.0017(13) -0.0029(13) -0.0011(13)
C20 0.060(2) 0.053(2) 0.069(2) 0.0124(18) -0.0128(18) -0.0024(17)
C21 0.081(3) 0.069(2) 0.087(3) 0.024(2) -0.011(2) 0.016(2)
C22 0.0408(15) 0.0469(16) 0.0403(15) 0.0018(14) 0.0019(13) -0.0021(13)
C23 0.0424(16) 0.070(2) 0.0489(18) -0.0064(17) -0.0022(15) 0.0016(16)
C24 0.0553(19) 0.064(2) 0.0510(18) 0.0154(18) 0.0026(16) 0.0064(15)
C25 0.059(2) 0.068(2) 0.057(2) 0.0167(18) 0.0169(17) 0.0012(17)
C26 0.0605(19) 0.0519(18) 0.0455(17) -0.0080(17) 0.0132(16) -0.0030(14)
C27 0.080(3) 0.078(3) 0.052(2) -0.010(2) 0.0204(19) -0.0053(19)
C28 0.129(4) 0.124(4) 0.065(2) -0.038(3) 0.040(3) -0.008(2)
C29 0.0515(17) 0.0460(17) 0.0388(15) -0.0018(15) 0.0041(14) 0.0001(13)
C30 0.071(2) 0.0522(19) 0.0540(19) -0.0110(18) 0.0091(17) 0.0003(15)
C31 0.070(2) 0.061(2) 0.0425(17) -0.0027(19) -0.0006(16) 0.0040(15)
C32 0.0438(16) 0.0365(14) 0.0391(15) -0.0028(13) -0.0030(13) -0.0028(12)
C33 0.0394(15) 0.0418(16) 0.0409(16) 0.0024(13) -0.0037(13) -0.0024(13)
C34 0.053(2) 0.049(2) 0.092(3) 0.0138(17) -0.001(2) 0.0021(19)
C35 0.067(2) 0.071(2) 0.116(3) 0.022(2) 0.011(2) 0.042(2)
C36 0.102(3) 0.082(3) 0.055(2) -0.027(3) 0.016(2) -0.0087(19)
O1 0.247(5) 0.0678(17) 0.0601(16) -0.010(3) -0.016(3) -0.0145(13)
O2 0.0642(14) 0.0761(15) 0.0481(12) -0.0093(13) 0.0046(12) 0.0153(11)
O3 0.0531(12) 0.0510(12) 0.0478(12) 0.0099(11) -0.0038(10) 0.0040(9)
O4 0.125(2) 0.0804(18) 0.097(2) 0.0432(18) -0.036(2) -0.0276(17)
O5 0.0498(12) 0.0464(12) 0.0500(12) 0.0058(10) -0.0068(10) 0.0058(9)
O6 0.136(3) 0.076(2) 0.168(3) 0.047(2) -0.066(3) -0.054(2)
O7 0.0776(15) 0.0617(14) 0.0458(12) -0.0106(12) 0.0191(12) -0.0055(10)
O8 0.186(3) 0.089(2) 0.0789(19) -0.046(3) 0.064(2) -0.0343(16)

loop_
_atom_type_symbol
_atom_type_description
_atom_type_scat_dispersion_real
_atom_type_scat_dispersion_imag
_atom_type_scat_source
C C 0.0033 0.0000 'International Tables Vol C Tables 4.2.6.8 and 6.1.1.4'
H H 0.0000 0.0000 'International Tables Vol C Tables 4.2.6.8 and 6.1.1.4'
O O 0.0106 0.0000 'International Tables Vol C Tables 4.2.6.8 and 6.1.1.4'

loop_
_geom_angle_atom_site_label_1
_geom_angle_atom_site_label_2
_geom_angle_atom_site_label_3
_geom_angle_site_symmetry_1
_geom_angle_site_symmetry_3
_geom_angle
_geom_angle_publ_flag
C3 C1 H1A . . 109.5 ?
C3 C1 H1B . . 109.5 ?
H1A C1 H1B . . 109.5 ?
C3 C1 H1C . . 109.5 ?
H1A C1 H1C . . 109.5 ?
H1B C1 H1C . . 109.5 ?
C3 C2 H2A . . 109.5 ?
C3 C2 H2B . . 109.5 ?
H2A C2 H2B . . 109.5 ?
C3 C2 H2C . . 109.5 ?
H2A C2 H2C . . 109.5 ?
H2B C2 H2C . . 109.5 ?
O1 C3 C4 . . 109.9(3) ?
O1 C3 C1 . . 110.5(4) ?
C4 C3 C1 . . 110.1(4) ?
O1 C3 C2 . . 106.1(3) ?
C4 C3 C2 . . 109.6(3) ?
C1 C3 C2 . . 110.6(4) ?
O2 C4 C3 . . 108.1(3) ?
O2 C4 C5 . . 105.3(3) ?
C3 C4 C5 . . 117.6(4) ?
O2 C4 H4 . . 108.5 ?
C3 C4 H4 . . 108.5 ?
C5 C4 H4 . . 108.5 ?
C4 C5 C6 . . 105.0(3) ?
C4 C5 H5A . . 110.7 ?
C6 C5 H5A . . 110.7 ?
C4 C5 H5B . . 110.7 ?
C6 C5 H5B . . 110.7 ?
H5A C5 H5B . . 108.8 ?
C7 C6 C5 . . 103.0(3) ?
C7 C6 H6A . . 111.2 ?
C5 C6 H6A . . 111.2 ?
C7 C6 H6B . . 111.2 ?
C5 C6 H6B . . 111.2 ?
H6A C6 H6B . . 109.1 ?
O2 C7 C6 . . 101.8(2) ?
O2 C7 C36 . . 108.9(3) ?
C6 C7 C36 . . 112.3(3) ?
O2 C7 C8 . . 104.7(3) ?
C6 C7 C8 . . 115.2(3) ?
C36 C7 C8 . . 112.8(3) ?
C7 C8 C19 . . 115.9(3) ?
C7 C8 C9 . . 110.7(3) ?
C19 C8 C9 . . 104.2(2) ?
C7 C8 H8 . . 108.6 ?
C19 C8 H8 . . 108.6 ?
C9 C8 H8 . . 108.6 ?
C10 C9 C8 . . 105.9(3) ?
C10 C9 H9A . . 110.5 ?
C8 C9 H9A . . 110.5 ?
C10 C9 H9B . . 110.5 ?
C8 C9 H9B . . 110.5 ?
H9A C9 H9B . . 108.7 ?
C9 C10 C11 . . 103.5(3) ?
C9 C10 H10A . . 111.1 ?
C11 C10 H10A . . 111.1 ?
C9 C10 H10B . . 111.1 ?
C11 C10 H10B . . 111.1 ?
H10A C10 H10B . . 109.0 ?
C10 C11 C12 . . 106.2(2) ?
C10 C11 C19 . . 100.8(2) ?
C12 C11 C19 . . 110.8(2) ?
C10 C11 C13 . . 116.6(2) ?
C12 C11 C13 . . 112.5(2) ?
C19 C11 C13 . . 109.2(2) ?
C11 C12 H12A . . 109.5 ?
C11 C12 H12B . . 109.5 ?
H12A C12 H12B . . 109.5 ?
C11 C12 H12C . . 109.5 ?
H12A C12 H12C . . 109.5 ?
H12B C12 H12C . . 109.5 ?
C15 C13 C14 . . 107.6(2) ?
C15 C13 C16 . . 108.3(2) ?
C14 C13 C16 . . 112.7(2) ?
C15 C13 C11 . . 111.1(2) ?
C14 C13 C11 . . 110.2(2) ?
C16 C13 C11 . . 106.9(2) ?
C13 C14 H14A . . 109.5 ?
C13 C14 H14B . . 109.5 ?
H14A C14 H14B . . 109.5 ?
C13 C14 H14C . . 109.5 ?
H14A C14 H14C . . 109.5 ?
H14B C14 H14C . . 109.5 ?
C33 C15 C13 . . 113.5(2) ?
C33 C15 H15A . . 108.9 ?
C13 C15 H15A . . 108.9 ?
C33 C15 H15B . . 108.9 ?
C13 C15 H15B . . 108.9 ?
H15A C15 H15B . . 107.7 ?
C17 C16 C13 . . 111.1(2) ?
C17 C16 C22 . . 115.1(2) ?
C13 C16 C22 . . 115.8(2) ?
C17 C16 H16 . . 104.4 ?
C13 C16 H16 . . 104.4 ?
C22 C16 H16 . . 104.4 ?
C18 C17 C16 . . 113.1(2) ?
C18 C17 H17A . . 109.0 ?
C16 C17 H17A . . 109.0 ?
C18 C17 H17B . . 109.0 ?
C16 C17 H17B . . 109.0 ?
H17A C17 H17B . . 107.8 ?
O3 C18 C19 . . 108.9(2) ?
O3 C18 C17 . . 108.6(2) ?
C19 C18 C17 . . 110.6(2) ?
O3 C18 H18 . . 109.6 ?
C19 C18 H18 . . 109.6 ?
C17 C18 H18 . . 109.6 ?
C18 C19 C11 . . 108.2(2) ?
C18 C19 C8 . . 122.4(3) ?
C11 C19 C8 . . 105.5(2) ?
C18 C19 H19 . . 106.6 ?
C11 C19 H19 . . 106.6 ?
C8 C19 H19 . . 106.6 ?
O4 C20 O3 . . 123.4(3) ?
O4 C20 C21 . . 124.7(3) ?
O3 C20 C21 . . 111.9(3) ?
C20 C21 H21A . . 109.5 ?
C20 C21 H21B . . 109.5 ?
H21A C21 H21B . . 109.5 ?
C20 C21 H21C . . 109.5 ?
H21A C21 H21C . . 109.5 ?
H21B C21 H21C . . 109.5 ?
C24 C22 C23 . . 107.1(2) ?
C24 C22 C32 . . 107.7(2) ?
C23 C22 C32 . . 115.1(2) ?
C24 C22 C16 . . 108.1(2) ?
C23 C22 C16 . . 112.2(2) ?
C32 C22 C16 . . 106.5(2) ?
C22 C23 H23A . . 109.5 ?
C22 C23 H23B . . 109.5 ?
H23A C23 H23B . . 109.5 ?
C22 C23 H23C . . 109.5 ?
H23A C23 H23C . . 109.5 ?
H23B C23 H23C . . 109.5 ?
C25 C24 C22 . . 113.0(3) ?
C25 C24 H24A . . 109.0 ?
C22 C24 H24A . . 109.0 ?
C25 C24 H24B . . 109.0 ?
C22 C24 H24B . . 109.0 ?
H24A C24 H24B . . 107.8 ?
C26 C25 C24 . . 110.2(3) ?
C26 C25 H25A . . 109.6 ?
C24 C25 H25A . . 109.6 ?
C26 C25 H25B . . 109.6 ?
C24 C25 H25B . . 109.6 ?
H25A C25 H25B . . 108.1 ?
O7 C26 C25 . . 107.9(3) ?
O7 C26 C29 . . 107.2(2) ?
C25 C26 C29 . . 116.4(2) ?
O7 C26 H26 . . 108.4 ?
C25 C26 H26 . . 108.4 ?
C29 C26 H26 . . 108.4 ?
O8 C27 O7 . . 124.0(3) ?
O8 C27 C28 . . 125.0(3) ?
O7 C27 C28 . . 111.0(4) ?
C27 C28 H28A . . 109.5 ?
C27 C28 H28B . . 109.5 ?
H28A C28 H28B . . 109.5 ?
C27 C28 H28C . . 109.5 ?
H28A C28 H28C . . 109.5 ?
H28B C28 H28C . . 109.5 ?
C30 C29 C26 . . 111.6(2) ?
C30 C29 C31 . . 109.0(2) ?
C26 C29 C31 . . 104.9(2) ?
C30 C29 C32 . . 112.8(2) ?
C26 C29 C32 . . 107.3(2) ?
C31 C29 C32 . . 111.0(2) ?
C29 C30 H30A . . 109.5 ?
C29 C30 H30B . . 109.5 ?
H30A C30 H30B . . 109.5 ?
C29 C30 H30C . . 109.5 ?
H30A C30 H30C . . 109.5 ?
H30B C30 H30C . . 109.5 ?
C29 C31 H31A . . 109.5 ?
C29 C31 H31B . . 109.5 ?
H31A C31 H31B . . 109.5 ?
C29 C31 H31C . . 109.5 ?
H31A C31 H31C . . 109.5 ?
H31B C31 H31C . . 109.5 ?
C33 C32 C29 . . 115.3(2) ?
C33 C32 C22 . . 108.2(2) ?
C29 C32 C22 . . 116.8(2) ?
C33 C32 H32 . . 105.1 ?
C29 C32 H32 . . 105.1 ?
C22 C32 H32 . . 105.1 ?
O5 C33 C15 . . 107.8(2) ?
O5 C33 C32 . . 111.6(2) ?
C15 C33 C32 . . 110.8(2) ?
O5 C33 H33 . . 108.9 ?
C15 C33 H33 . . 108.9 ?
C32 C33 H33 . . 108.9 ?
O6 C34 O5 . . 122.8(3) ?
O6 C34 C35 . . 125.1(4) ?
O5 C34 C35 . . 112.1(3) ?
C34 C35 H35A . . 109.5 ?
C34 C35 H35B . . 109.5 ?
H35A C35 H35B . . 109.5 ?
C34 C35 H35C . . 109.5 ?
H35A C35 H35C . . 109.5 ?
H35B C35 H35C . . 109.5 ?
C7 C36 H36A . . 109.5 ?
C7 C36 H36B . . 109.5 ?
H36A C36 H36B . . 109.5 ?
C7 C36 H36C . . 109.5 ?
H36A C36 H36C . . 109.5 ?
H36B C36 H36C . . 109.5 ?
C3 O1 H1 . . 109.5 ?
C7 O2 C4 . . 109.6(2) ?
C20 O3 C18 . . 118.5(2) ?
C34 O5 C33 . . 118.0(2) ?
C27 O7 C26 . . 119.3(3) ?

loop_
_geom_bond_atom_site_label_1
_geom_bond_atom_site_label_2
_geom_bond_site_symmetry_2
_geom_bond_distance
_geom_bond_publ_flag
C1 C3 . 1.522(7) ?
C1 H1A . 0.9600 ?
C1 H1B . 0.9600 ?
C1 H1C . 0.9600 ?
C2 C3 . 1.531(5) ?
C2 H2A . 0.9600 ?
C2 H2B . 0.9600 ?
C2 H2C . 0.9600 ?
C3 O1 . 1.414(5) ?
C3 C4 . 1.511(5) ?
C4 O2 . 1.440(4) ?
C4 C5 . 1.516(6) ?
C4 H4 . 0.9800 ?
C5 C6 . 1.524(5) ?
C5 H5A . 0.9700 ?
C5 H5B . 0.9700 ?
C6 C7 . 1.520(5) ?
C6 H6A . 0.9700 ?
C6 H6B . 0.9700 ?
C7 O2 . 1.439(4) ?
C7 C36 . 1.527(5) ?
C7 C8 . 1.536(4) ?
C8 C19 . 1.554(4) ?
C8 C9 . 1.558(5) ?
C8 H8 . 0.9800 ?
C9 C10 . 1.525(4) ?
C9 H9A . 0.9700 ?
C9 H9B . 0.9700 ?
C10 C11 . 1.529(4) ?
C10 H10A . 0.9700 ?
C10 H10B . 0.9700 ?
C11 C12 . 1.546(4) ?
C11 C19 . 1.550(4) ?
C11 C13 . 1.568(4) ?
C12 H12A . 0.9600 ?
C12 H12B . 0.9600 ?
C12 H12C . 0.9600 ?
C13 C15 . 1.532(4) ?
C13 C14 . 1.543(4) ?
C13 C16 . 1.565(4) ?
C14 H14A . 0.9600 ?
C14 H14B . 0.9600 ?
C14 H14C . 0.9600 ?
C15 C33 . 1.514(4) ?
C15 H15A . 0.9700 ?
C15 H15B . 0.9700 ?
C16 C17 . 1.537(4) ?
C16 C22 . 1.570(4) ?
C16 H16 . 0.9800 ?
C17 C18 . 1.526(4) ?
C17 H17A . 0.9700 ?
C17 H17B . 0.9700 ?
C18 O3 . 1.453(3) ?
C18 C19 . 1.509(4) ?
C18 H18 . 0.9800 ?
C19 H19 . 0.9800 ?
C20 O4 . 1.201(4) ?
C20 O3 . 1.327(4) ?
C20 C21 . 1.491(5) ?
C21 H21A . 0.9600 ?
C21 H21B . 0.9600 ?
C21 H21C . 0.9600 ?
C22 C24 . 1.537(4) ?
C22 C23 . 1.540(4) ?
C22 C32 . 1.570(4) ?
C23 H23A . 0.9600 ?
C23 H23B . 0.9600 ?
C23 H23C . 0.9600 ?
C24 C25 . 1.519(4) ?
C24 H24A . 0.9700 ?
C24 H24B . 0.9700 ?
C25 C26 . 1.504(4) ?
C25 H25A . 0.9700 ?
C25 H25B . 0.9700 ?
C26 O7 . 1.464(3) ?
C26 C29 . 1.536(4) ?
C26 H26 . 0.9800 ?
C27 O8 . 1.187(4) ?
C27 O7 . 1.313(4) ?
C27 C28 . 1.500(5) ?
C28 H28A . 0.9600 ?
C28 H28B . 0.9600 ?
C28 H28C . 0.9600 ?
C29 C30 . 1.531(4) ?
C29 C31 . 1.543(4) ?
C29 C32 . 1.567(4) ?
C30 H30A . 0.9600 ?
C30 H30B . 0.9600 ?
C30 H30C . 0.9600 ?
C31 H31A . 0.9600 ?
C31 H31B . 0.9600 ?
C31 H31C . 0.9600 ?
C32 C33 . 1.534(4) ?
C32 H32 . 0.9800 ?
C33 O5 . 1.447(3) ?
C33 H33 . 0.9800 ?
C34 O6 . 1.190(4) ?
C34 O5 . 1.334(4) ?
C34 C35 . 1.481(5) ?
C35 H35A . 0.9600 ?
C35 H35B . 0.9600 ?
C35 H35C . 0.9600 ?
C36 H36A . 0.9600 ?
C36 H36B . 0.9600 ?
C36 H36C . 0.9600 ?
O1 H1 . 0.8200 ?

loop_
_geom_hbond_atom_site_label_D
_geom_hbond_atom_site_label_H
_geom_hbond_atom_site_label_A
_geom_hbond_site_symmetry_A
_geom_hbond_distance_DH
_geom_hbond_distance_HA
_geom_hbond_distance_DA
_geom_hbond_angle_DHA
O1 H1 O8 4_567 0.82 2.36 3.050(4) 142
C8 H8 O8 4_567 0.98 2.58 3.526(4) 161
C35 H35C O6 4_557 0.96 2.45 3.403(5) 172

loop_
_geom_torsion_atom_site_label_1
_geom_torsion_atom_site_label_2
_geom_torsion_atom_site_label_3
_geom_torsion_atom_site_label_4
_geom_torsion_site_symmetry_1
_geom_torsion_site_symmetry_2
_geom_torsion_site_symmetry_3
_geom_torsion_site_symmetry_4
_geom_torsion
_geom_torsion_publ_flag
O1 C3 C4 O2 . . . . -65.8(4) ?
C1 C3 C4 O2 . . . . 56.1(4) ?
C2 C3 C4 O2 . . . . 177.9(3) ?
O1 C3 C4 C5 . . . . 53.1(5) ?
C1 C3 C4 C5 . . . . 175.1(4) ?
C2 C3 C4 C5 . . . . -63.1(5) ?
O2 C4 C5 C6 . . . . 4.7(4) ?
C3 C4 C5 C6 . . . . -115.7(4) ?
C4 C5 C6 C7 . . . . -26.2(4) ?
C5 C6 C7 O2 . . . . 37.8(4) ?
C5 C6 C7 C36 . . . . -78.5(4) ?
C5 C6 C7 C8 . . . . 150.5(3) ?
O2 C7 C8 C19 . . . . -177.4(3) ?
C6 C7 C8 C19 . . . . 71.7(4) ?
C36 C7 C8 C19 . . . . -59.1(4) ?
O2 C7 C8 C9 . . . . -59.1(3) ?
C6 C7 C8 C9 . . . . -170.0(3) ?
C36 C7 C8 C9 . . . . 59.3(4) ?
C7 C8 C9 C10 . . . . -115.6(3) ?
C19 C8 C9 C10 . . . . 9.7(3) ?
C8 C9 C10 C11 . . . . -34.2(3) ?
C9 C10 C11 C12 . . . . -71.1(3) ?
C9 C10 C11 C19 . . . . 44.5(3) ?
C9 C10 C11 C13 . . . . 162.5(2) ?
C10 C11 C13 C15 . . . . 66.1(3) ?
C12 C11 C13 C15 . . . . -57.1(3) ?
C19 C11 C13 C15 . . . . 179.4(2) ?
C10 C11 C13 C14 . . . . -53.1(3) ?
C12 C11 C13 C14 . . . . -176.3(2) ?
C19 C11 C13 C14 . . . . 60.2(3) ?
C10 C11 C13 C16 . . . . -175.9(2) ?
C12 C11 C13 C16 . . . . 61.0(3) ?
C19 C11 C13 C16 . . . . -62.5(3) ?
C14 C13 C15 C33 . . . . -71.5(3) ?
C16 C13 C15 C33 . . . . 50.6(3) ?
C11 C13 C15 C33 . . . . 167.8(2) ?
C15 C13 C16 C17 . . . . 175.7(2) ?
C14 C13 C16 C17 . . . . -65.3(3) ?
C11 C13 C16 C17 . . . . 55.9(3) ?
C15 C13 C16 C22 . . . . -50.6(3) ?
C14 C13 C16 C22 . . . . 68.4(3) ?
C11 C13 C16 C22 . . . . -170.4(2) ?
C13 C16 C17 C18 . . . . -53.3(3) ?
C22 C16 C17 C18 . . . . 172.6(2) ?
C16 C17 C18 O3 . . . . 174.6(2) ?
C16 C17 C18 C19 . . . . 55.1(3) ?
O3 C18 C19 C11 . . . . -179.3(2) ?
C17 C18 C19 C11 . . . . -60.1(3) ?
O3 C18 C19 C8 . . . . 57.8(3) ?
C17 C18 C19 C8 . . . . 177.0(3) ?
C10 C11 C19 C18 . . . . -171.2(2) ?
C12 C11 C19 C18 . . . . -59.0(3) ?
C13 C11 C19 C18 . . . . 65.5(3) ?
C10 C11 C19 C8 . . . . -38.6(3) ?
C12 C11 C19 C8 . . . . 73.6(3) ?
C13 C11 C19 C8 . . . . -161.9(2) ?
C7 C8 C19 C18 . . . . -96.0(3) ?
C9 C8 C19 C18 . . . . 142.2(3) ?
C7 C8 C19 C11 . . . . 139.9(3) ?
C9 C8 C19 C11 . . . . 18.0(3) ?
C17 C16 C22 C24 . . . . -56.5(3) ?
C13 C16 C22 C24 . . . . 171.6(2) ?
C17 C16 C22 C23 . . . . 61.3(3) ?
C13 C16 C22 C23 . . . . -70.6(3) ?
C17 C16 C22 C32 . . . . -172.0(2) ?
C13 C16 C22 C32 . . . . 56.2(3) ?
C23 C22 C24 C25 . . . . 69.1(3) ?
C32 C22 C24 C25 . . . . -55.2(3) ?
C16 C22 C24 C25 . . . . -169.9(3) ?
C22 C24 C25 C26 . . . . 58.4(4) ?
C24 C25 C26 O7 . . . . -177.0(3) ?
C24 C25 C26 C29 . . . . -56.5(4) ?
O7 C26 C29 C30 . . . . 47.0(3) ?
C25 C26 C29 C30 . . . . -73.8(3) ?
O7 C26 C29 C31 . . . . -70.9(3) ?
C25 C26 C29 C31 . . . . 168.3(3) ?
O7 C26 C29 C32 . . . . 170.9(2) ?
C25 C26 C29 C32 . . . . 50.1(3) ?
C30 C29 C32 C33 . . . . -54.0(3) ?
C26 C29 C32 C33 . . . . -177.2(2) ?
C31 C29 C32 C33 . . . . 68.7(3) ?
C30 C29 C32 C22 . . . . 74.7(3) ?
C26 C29 C32 C22 . . . . -48.5(3) ?
C31 C29 C32 C22 . . . . -162.5(2) ?
C24 C22 C32 C33 . . . . -175.9(2) ?
C23 C22 C32 C33 . . . . 64.8(3) ?
C16 C22 C32 C33 . . . . -60.2(3) ?
C24 C22 C32 C29 . . . . 52.0(3) ?
C23 C22 C32 C29 . . . . -67.3(3) ?
C16 C22 C32 C29 . . . . 167.7(2) ?
C13 C15 C33 O5 . . . . 177.4(2) ?
C13 C15 C33 C32 . . . . -60.3(3) ?
C29 C32 C33 O5 . . . . -42.7(3) ?
C22 C32 C33 O5 . . . . -175.6(2) ?
C29 C32 C33 C15 . . . . -162.8(2) ?
C22 C32 C33 C15 . . . . 64.3(3) ?
C6 C7 O2 C4 . . . . -37.0(3) ?
C36 C7 O2 C4 . . . . 81.8(3) ?
C8 C7 O2 C4 . . . . -157.3(3) ?
C3 C4 O2 C7 . . . . 147.0(3) ?
C5 C4 O2 C7 . . . . 20.5(4) ?
O4 C20 O3 C18 . . . . -6.4(5) ?
C21 C20 O3 C18 . . . . 174.9(3) ?
C19 C18 O3 C20 . . . . -153.5(3) ?
C17 C18 O3 C20 . . . . 86.0(3) ?
O6 C34 O5 C33 . . . . 6.2(5) ?
C35 C34 O5 C33 . . . . -173.2(3) ?
C15 C33 O5 C34 . . . . -97.3(3) ?
C32 C33 O5 C34 . . . . 140.9(3) ?
O8 C27 O7 C26 . . . . 0.4(6) ?
C28 C27 O7 C26 . . . . -179.6(3) ?
C25 C26 O7 C27 . . . . -100.7(4) ?
C29 C26 O7 C27 . . . . 133.3(3) ?

loop_
_cod_related_entry_id
_cod_related_entry_database
_cod_related_entry_code
1 ChemSpider 30656418
